data_2236269
loop_
_publ_author_name
'Mutahi, Teresa T.'
'Edagwa, Benson J.'
'Fronczek, Frank R.'
'Uppu, Rao M.'

_publ_section_title
;
 <i>N</i>-Acetyl-5-chloro-3-nitro-<small>L</small>-tyrosine ethyl ester
;
_journal_coeditor_code HB6933
_journal_issue 9
_journal_name_full 'Acta Crystallographica Section E'
_journal_page_first o2810
_journal_page_last o2811
_journal_paper_doi 10.1107/S1600536812036380
_journal_volume 68
_journal_year 2012
_chemical_formula_iupac 'C13 H15 Cl N2 O6'
_chemical_formula_moiety 'C13 H15 Cl N2 O6'
_chemical_formula_sum 'C13 H15 Cl N2 O6'
_chemical_formula_weight 330.72
_chemical_name_systematic
;
<i>N</i>-Acetyl-5-chloro-3-nitro-<i>L</i>-tyrosine ethyl ester
;
_space_group_IT_number 4
_symmetry_cell_setting monoclinic
_symmetry_space_group_name_Hall 'P 2yb'
_symmetry_space_group_name_H-M 'P 1 21 1'
_atom_sites_solution_hydrogens geom
_atom_sites_solution_primary direct
_atom_sites_solution_secondary difmap
_cell_angle_alpha 90
_cell_angle_beta 93.689(4)
_cell_angle_gamma 90
_cell_formula_units_Z 2
_cell_length_a 5.1513(4)
_cell_length_b 10.6761(9)
_cell_length_c 13.2849(8)
_cell_measurement_reflns_used 1900
_cell_measurement_temperature 90.0(5)
_cell_measurement_theta_max 67.56
_cell_measurement_theta_min 7.87
_cell_volume 729.10(9)
_computing_cell_refinement 'SAINT (Bruker, 2006)'
_computing_data_collection 'APEX2 (Bruker, 2006)'
_computing_data_reduction 'SAINT (Bruker, 2006)'
_computing_molecular_graphics 'ORTEP-3 for Windows (Farrugia, 1997)'
_computing_publication_material 'SHELXTL (Sheldrick, 2008)'
_computing_structure_refinement 'SHELXL97 (Sheldrick, 2008)'
_computing_structure_solution 'SHELXS97 (Sheldrick, 2008)'
_diffrn_ambient_temperature 90.0(5)
_diffrn_measured_fraction_theta_full 0.974
_diffrn_measured_fraction_theta_max 0.958
_diffrn_measurement_device_type 'Bruker Kappa APEXII DUO area-detector'
_diffrn_measurement_method '\f and \w scans'
_diffrn_radiation_monochromator 'QUAZAR multilayer optics'
_diffrn_radiation_source 'I\mS microfocus'
_diffrn_radiation_type CuK\a
_diffrn_radiation_wavelength 1.54184
_diffrn_reflns_av_R_equivalents 0.0580
_diffrn_reflns_av_sigmaI/netI 0.0555
_diffrn_reflns_limit_h_max 6
_diffrn_reflns_limit_h_min -6
_diffrn_reflns_limit_k_max 12
_diffrn_reflns_limit_k_min -12
_diffrn_reflns_limit_l_max 15
_diffrn_reflns_limit_l_min -15
_diffrn_reflns_number 7589
_diffrn_reflns_theta_full 67.00
_diffrn_reflns_theta_max 68.24
_diffrn_reflns_theta_min 6.68
_exptl_absorpt_coefficient_mu 2.630
_exptl_absorpt_correction_T_max 0.9253
_exptl_absorpt_correction_T_min 0.4683
_exptl_absorpt_correction_type multi-scan
_exptl_absorpt_process_details '(TWINABS; Sheldrick, 2002)'
_exptl_crystal_colour yellow
_exptl_crystal_density_diffrn 1.506
_exptl_crystal_density_method 'not measured'
_exptl_crystal_description lath
_exptl_crystal_F_000 344
_exptl_crystal_size_max 0.34
_exptl_crystal_size_mid 0.11
_exptl_crystal_size_min 0.03
_refine_diff_density_max 0.320
_refine_diff_density_min -0.199
_refine_ls_abs_structure_details 'Flack (1983), 961 Friedel pairs'
_refine_ls_abs_structure_Flack 0.078(17)
_refine_ls_extinction_method none
_refine_ls_goodness_of_fit_ref 1.067
_refine_ls_hydrogen_treatment mixed
_refine_ls_matrix_type full
_refine_ls_number_parameters 208
_refine_ls_number_reflns 2307
_refine_ls_number_restraints 2
_refine_ls_restrained_S_all 1.067
_refine_ls_R_factor_all 0.0345
_refine_ls_R_factor_gt 0.0344
_refine_ls_shift/su_max 0.000
_refine_ls_shift/su_mean 0.000
_refine_ls_structure_factor_coef Fsqd
_refine_ls_weighting_details 'calc w=1/[\s^2^(Fo^2^)+(0.0290P)^2^+0.4076P] where P=(Fo^2^+2Fc^2^)/3'
_refine_ls_weighting_scheme calc
_refine_ls_wR_factor_gt 0.0910
_refine_ls_wR_factor_ref 0.0912
_reflns_number_gt 2299
_reflns_number_total 2307
_reflns_threshold_expression I>2\s(I)
_cod_data_source_file hb6933.cif
_cod_data_source_block I
_cod_original_sg_symbol_H-M 'P 21'
_cod_database_code 2236269
_cod_database_fobs_code 2236269

loop_
_symmetry_equiv_pos_as_xyz
'x, y, z'
'-x, y+1/2, -z'

loop_
_atom_site_type_symbol
_atom_site_label
_atom_site_fract_x
_atom_site_fract_y
_atom_site_fract_z
_atom_site_U_iso_or_equiv
_atom_site_adp_type
_atom_site_calc_flag
_atom_site_refinement_flags
_atom_site_occupancy
_atom_site_symmetry_multiplicity
Cl Cl1 0.24004(11) 0.34934(7) 0.34487(4) 0.02854(18) Uani d . 1 1
O O1 0.6456(4) 0.53157(19) 0.31400(14) 0.0267(4) Uani d . 1 1
H H1O 0.792(8) 0.585(4) 0.330(3) 0.040 Uiso d . 1 1
O O2 1.0367(4) 0.66367(19) 0.38081(15) 0.0331(5) Uani d . 1 1
O O3 1.1791(4) 0.65600(18) 0.53520(16) 0.0286(5) Uani d . 1 1
O O4 0.2148(4) 0.23412(19) 0.84645(13) 0.0267(4) Uani d . 1 1
O O5 0.4182(4) 0.37138(19) 0.95279(13) 0.0316(5) Uani d . 1 1
O O6 0.0002(3) 0.58322(18) 0.81904(14) 0.0245(4) Uani d . 1 1
N N1 1.0294(4) 0.6262(2) 0.46967(16) 0.0248(5) Uani d . 1 1
N N2 0.4220(4) 0.5472(2) 0.79647(15) 0.0175(4) Uani d D 1 1
H H2N 0.568(4) 0.579(3) 0.797(2) 0.021 Uiso d D 1 1
C C1 0.4584(5) 0.4103(3) 0.43817(19) 0.0220(6) Uani d . 1 1
C C2 0.6440(5) 0.4968(2) 0.41110(19) 0.0215(5) Uani d . 1 1
C C3 0.8183(5) 0.5385(2) 0.4902(2) 0.0216(5) Uani d . 1 1
C C4 0.8039(5) 0.4991(2) 0.58960(18) 0.0175(5) Uani d . 1 1
H H4 0.9214 0.5319 0.6410 0.021 Uiso calc R 1 1
C C5 0.6194(4) 0.4125(2) 0.61350(18) 0.0163(5) Uani d . 1 1
C C6 0.4450(5) 0.3693(2) 0.53587(18) 0.0190(5) Uani d . 1 1
H H6 0.3147 0.3105 0.5510 0.023 Uiso calc R 1 1
C C7 0.6044(4) 0.3609(2) 0.71852(17) 0.0175(5) Uani d . 1 1
H H7A 0.7695 0.3792 0.7581 0.021 Uiso calc R 1 1
H H7B 0.5847 0.2688 0.7146 0.021 Uiso calc R 1 1
C C8 0.3772(4) 0.4158(2) 0.77388(18) 0.0166(5) Uani d . 1 1
H H8 0.2149 0.4085 0.7287 0.020 Uiso calc R 1 1
C C9 0.3412(4) 0.3398(3) 0.86964(18) 0.0202(5) Uani d . 1 1
C C10 0.2262(5) 0.6225(2) 0.81958(18) 0.0194(5) Uani d . 1 1
C C11 0.2946(6) 0.7547(3) 0.8436(2) 0.0266(6) Uani d . 1 1
H H11A 0.2472 0.8076 0.7849 0.040 Uiso calc R 1 1
H H11B 0.4822 0.7612 0.8605 0.040 Uiso calc R 1 1
H H11C 0.1998 0.7827 0.9011 0.040 Uiso calc R 1 1
C C12 0.1647(7) 0.1488(3) 0.9296(2) 0.0381(7) Uani d . 1 1
H H12A 0.1447 0.1969 0.9923 0.046 Uiso calc R 1 1
H H12B 0.3119 0.0899 0.9414 0.046 Uiso calc R 1 1
C C13 -0.0777(7) 0.0789(3) 0.9011(3) 0.0415(8) Uani d . 1 1
H H13A -0.2226 0.1379 0.8908 0.062 Uiso calc R 1 1
H H13B -0.1142 0.0202 0.9551 0.062 Uiso calc R 1 1
H H13C -0.0565 0.0323 0.8386 0.062 Uiso calc R 1 1

loop_
_atom_site_aniso_label
_atom_site_aniso_U_11
_atom_site_aniso_U_22
_atom_site_aniso_U_33
_atom_site_aniso_U_12
_atom_site_aniso_U_13
_atom_site_aniso_U_23
Cl1 0.0268(3) 0.0336(3) 0.0250(3) -0.0030(3) 0.0000(2) -0.0031(3)
O1 0.0312(11) 0.0286(10) 0.0207(9) 0.0023(9) 0.0058(8) 0.0033(7)
O2 0.0380(12) 0.0302(11) 0.0321(11) -0.0054(9) 0.0103(9) 0.0044(8)
O3 0.0221(10) 0.0241(10) 0.0401(12) -0.0107(8) 0.0066(9) -0.0074(8)
O4 0.0307(10) 0.0265(10) 0.0234(9) -0.0079(8) 0.0060(7) 0.0089(8)
O5 0.0478(12) 0.0295(11) 0.0175(9) 0.0062(10) 0.0015(8) -0.0004(8)
O6 0.0149(9) 0.0286(10) 0.0303(10) 0.0014(8) 0.0026(7) -0.0090(8)
N1 0.0261(12) 0.0275(12) 0.0221(12) 0.0139(10) 0.0115(10) 0.0057(9)
N2 0.0139(10) 0.0191(10) 0.0196(10) -0.0005(8) 0.0027(8) -0.0019(8)
C1 0.0225(12) 0.0236(13) 0.0200(12) 0.0036(11) 0.0024(10) -0.0037(10)
C2 0.0221(12) 0.0219(12) 0.0209(13) 0.0097(10) 0.0058(9) -0.0001(10)
C3 0.0183(13) 0.0170(12) 0.0306(14) 0.0038(10) 0.0113(10) 0.0040(10)
C4 0.0160(12) 0.0157(11) 0.0210(12) 0.0033(9) 0.0030(9) 0.0010(9)
C5 0.0148(11) 0.0151(11) 0.0196(12) 0.0035(10) 0.0051(9) -0.0009(9)
C6 0.0200(11) 0.0150(12) 0.0223(11) 0.0043(10) 0.0034(8) -0.0009(9)
C7 0.0158(10) 0.0185(12) 0.0188(11) 0.0015(10) 0.0049(8) 0.0011(10)
C8 0.0150(11) 0.0163(11) 0.0188(12) -0.0002(10) 0.0018(9) -0.0004(9)
C9 0.0178(11) 0.0210(12) 0.0225(12) 0.0088(11) 0.0063(9) 0.0025(11)
C10 0.0181(13) 0.0257(13) 0.0143(11) 0.0049(10) -0.0001(9) 0.0001(9)
C11 0.0296(14) 0.0239(14) 0.0264(13) 0.0019(12) 0.0012(10) -0.0039(11)
C12 0.0403(18) 0.0433(18) 0.0317(16) -0.0048(15) 0.0093(13) 0.0229(14)
C13 0.050(2) 0.0364(17) 0.0398(17) -0.0137(16) 0.0147(14) 0.0072(15)

loop_
_atom_type_symbol
_atom_type_description
_atom_type_scat_dispersion_real
_atom_type_scat_dispersion_imag
_atom_type_scat_source
C C 0.0181 0.0091 'International Tables Vol C Tables 4.2.6.8 and 6.1.1.4'
H H 0.0000 0.0000 'International Tables Vol C Tables 4.2.6.8 and 6.1.1.4'
N N 0.0311 0.0180 'International Tables Vol C Tables 4.2.6.8 and 6.1.1.4'
O O 0.0492 0.0322 'International Tables Vol C Tables 4.2.6.8 and 6.1.1.4'
Cl Cl 0.3639 0.7018 'International Tables Vol C Tables 4.2.6.8 and 6.1.1.4'

loop_
_geom_angle_atom_site_label_1
_geom_angle_atom_site_label_2
_geom_angle_atom_site_label_3
_geom_angle
C2 O1 H1O 91(2)
C9 O4 C12 117.4(2)
O3 N1 O2 123.9(2)
O3 N1 C3 119.6(2)
O2 N1 C3 116.5(2)
C10 N2 C8 121.0(2)
C10 N2 H2N 117(2)
C8 N2 H2N 122(2)
C6 C1 C2 122.1(2)
C6 C1 Cl1 118.9(2)
C2 C1 Cl1 119.0(2)
O1 C2 C1 118.5(2)
O1 C2 C3 125.9(2)
C1 C2 C3 115.6(2)
C4 C3 C2 122.8(2)
C4 C3 N1 116.9(2)
C2 C3 N1 120.3(2)
C5 C4 C3 120.1(2)
C5 C4 H4 120.0
C3 C4 H4 120.0
C4 C5 C6 118.1(2)
C4 C5 C7 122.4(2)
C6 C5 C7 119.5(2)
C1 C6 C5 121.4(2)
C1 C6 H6 119.3
C5 C6 H6 119.3
C5 C7 C8 112.9(2)
C5 C7 H7A 109.0
C8 C7 H7A 109.0
C5 C7 H7B 109.0
C8 C7 H7B 109.0
H7A C7 H7B 107.8
N2 C8 C9 111.5(2)
N2 C8 C7 110.6(2)
C9 C8 C7 109.38(19)
N2 C8 H8 108.4
C9 C8 H8 108.4
C7 C8 H8 108.4
O5 C9 O4 125.5(2)
O5 C9 C8 124.5(3)
O4 C9 C8 110.0(2)
O6 C10 N2 121.1(2)
O6 C10 C11 122.3(2)
N2 C10 C11 116.6(2)
C10 C11 H11A 109.5
C10 C11 H11B 109.5
H11A C11 H11B 109.5
C10 C11 H11C 109.5
H11A C11 H11C 109.5
H11B C11 H11C 109.5
O4 C12 C13 107.8(2)
O4 C12 H12A 110.1
C13 C12 H12A 110.1
O4 C12 H12B 110.1
C13 C12 H12B 110.1
H12A C12 H12B 108.5
C12 C13 H13A 109.5
C12 C13 H13B 109.5
H13A C13 H13B 109.5
C12 C13 H13C 109.5
H13A C13 H13C 109.5
H13B C13 H13C 109.5

loop_
_geom_bond_atom_site_label_1
_geom_bond_atom_site_label_2
_geom_bond_distance
Cl1 C1 1.745(3)
O1 C2 1.343(3)
O1 H1O 0.96(4)
O2 N1 1.249(3)
O3 N1 1.169(3)
O4 C9 1.329(4)
O4 C12 1.467(3)
O5 C9 1.198(3)
O6 C10 1.237(3)
N1 C3 1.473(4)
N2 C10 1.341(3)
N2 C8 1.449(3)
N2 H2N 0.823(18)
C1 C6 1.375(4)
C1 C2 1.393(4)
C2 C3 1.409(4)
C3 C4 1.393(4)
C4 C5 1.377(4)
C4 H4 0.9500
C5 C6 1.402(3)
C5 C7 1.507(3)
C6 H6 0.9500
C7 C8 1.538(3)
C7 H7A 0.9900
C7 H7B 0.9900
C8 C9 1.530(3)
C8 H8 1.0000
C10 C11 1.485(4)
C11 H11A 0.9800
C11 H11B 0.9800
C11 H11C 0.9800
C12 C13 1.483(5)
C12 H12A 0.9900
C12 H12B 0.9900
C13 H13A 0.9800
C13 H13B 0.9800
C13 H13C 0.9800

loop_
_geom_hbond_atom_site_label_D
_geom_hbond_atom_site_label_H
_geom_hbond_atom_site_label_A
_geom_hbond_site_symmetry_A
_geom_hbond_distance_DH
_geom_hbond_distance_HA
_geom_hbond_distance_DA
_geom_hbond_angle_DHA
O1 H1O O2 . 0.96(4) 1.63(4) 2.570(3) 168(3)
N2 H2N O6 1_655 0.823(18) 2.23(2) 2.999(3) 156(3)

loop_
_geom_torsion_atom_site_label_1
_geom_torsion_atom_site_label_2
_geom_torsion_atom_site_label_3
_geom_torsion_atom_site_label_4
_geom_torsion
C6 C1 C2 O1 179.6(2)
Cl1 C1 C2 O1 0.9(3)
C6 C1 C2 C3 0.6(4)
Cl1 C1 C2 C3 -178.02(18)
O1 C2 C3 C4 179.5(2)
C1 C2 C3 C4 -1.6(4)
O1 C2 C3 N1 -1.3(4)
C1 C2 C3 N1 177.5(2)
O3 N1 C3 C4 2.3(4)
O2 N1 C3 C4 -178.1(2)
O3 N1 C3 C2 -176.9(2)
O2 N1 C3 C2 2.6(3)
C2 C3 C4 C5 2.3(4)
N1 C3 C4 C5 -176.9(2)
C3 C4 C5 C6 -1.9(3)
C3 C4 C5 C7 176.4(2)
C2 C1 C6 C5 -0.3(4)
Cl1 C1 C6 C5 178.34(19)
C4 C5 C6 C1 0.9(3)
C7 C5 C6 C1 -177.4(2)
C4 C5 C7 C8 105.2(3)
C6 C5 C7 C8 -76.6(3)
C10 N2 C8 C9 -75.9(3)
C10 N2 C8 C7 162.1(2)
C5 C7 C8 N2 -68.5(3)
C5 C7 C8 C9 168.3(2)
C12 O4 C9 O5 0.1(4)
C12 O4 C9 C8 179.6(2)
N2 C8 C9 O5 -22.1(3)
C7 C8 C9 O5 100.6(3)
N2 C8 C9 O4 158.4(2)
C7 C8 C9 O4 -78.9(2)
C8 N2 C10 O6 -2.4(4)
C8 N2 C10 C11 178.7(2)
C9 O4 C12 C13 150.8(3)
